data_7113955
loop_
_publ_author_name
'Qin Yang'
'Ping Wu'
'Jiping Chen'
'Zhengkun Yu'

_publ_section_title
;
 Iron-catalyzed alkylation of alpha-oxo ketene dithioacetals
;
_journal_name_full Chem.Commun.
_journal_page_first 6337
_journal_paper_doi 10.1039/C4CC02264E
_journal_volume 50
_journal_year 2014
_chemical_formula_sum 'C14 H18 O S2'
_chemical_formula_weight 266.40
_chemical_name_systematic
; 
 ? 
;
_space_group_IT_number 14
_symmetry_cell_setting monoclinic
_symmetry_space_group_name_Hall '-P 2ybc'
_symmetry_space_group_name_H-M 'P 1 21/c 1'
_atom_sites_solution_hydrogens geom
_atom_sites_solution_primary direct
_atom_sites_solution_secondary difmap
_audit_creation_method SHELXL-97
_cell_angle_alpha 90.00
_cell_angle_beta 96.396(2)
_cell_angle_gamma 90.00
_cell_formula_units_Z 4
_cell_length_a 7.2689(9)
_cell_length_b 11.4438(14)
_cell_length_c 17.560(2)
_cell_measurement_reflns_used 3330
_cell_measurement_temperature 293(2)
_cell_measurement_theta_max 56.310
_cell_measurement_theta_min 4.668
_cell_volume 1451.6(3)
_computing_cell_refinement 'Bruker SMART'
_computing_data_collection 'Bruker SMART'
_computing_data_reduction 'Bruker SHELXTL'
_computing_molecular_graphics 'Bruker SHELXTL'
_computing_publication_material 'Bruker SHELXTL'
_computing_structure_refinement 'SHELXL-97 (Sheldrick, 1997)'
_computing_structure_solution 'SHELXS-97 (Sheldrick, 1990)'
_diffrn_ambient_temperature 293(2)
_diffrn_measured_fraction_theta_full 0.999
_diffrn_measured_fraction_theta_max 0.999
_diffrn_measurement_device_type 'CCD area detector'
_diffrn_measurement_method 'phi and omega scans'
_diffrn_radiation_monochromator graphite
_diffrn_radiation_source 'fine-focus sealed tube'
_diffrn_radiation_type MoK\a
_diffrn_radiation_wavelength 0.71073
_diffrn_reflns_av_R_equivalents 0.0526
_diffrn_reflns_av_sigmaI/netI 0.0508
_diffrn_reflns_limit_h_max 8
_diffrn_reflns_limit_h_min -8
_diffrn_reflns_limit_k_max 14
_diffrn_reflns_limit_k_min -12
_diffrn_reflns_limit_l_max 21
_diffrn_reflns_limit_l_min -21
_diffrn_reflns_number 8448
_diffrn_reflns_theta_full 26.00
_diffrn_reflns_theta_max 26.00
_diffrn_reflns_theta_min 2.13
_exptl_absorpt_coefficient_mu 0.350
_exptl_absorpt_correction_T_max 1.00000
_exptl_absorpt_correction_T_min 0.54533
_exptl_absorpt_correction_type empirical
_exptl_absorpt_process_details sadabs
_exptl_crystal_colour colorless
_exptl_crystal_density_diffrn 1.219
_exptl_crystal_density_method 'not measured'
_exptl_crystal_description prismatic
_exptl_crystal_F_000 568
_exptl_crystal_size_max 0.211
_exptl_crystal_size_mid 0.175
_exptl_crystal_size_min 0.121
_refine_diff_density_max 0.302
_refine_diff_density_min -0.309
_refine_diff_density_rms 0.081
_refine_ls_extinction_coef 0.018(3)
_refine_ls_extinction_expression Fc^*^=kFc[1+0.001xFc^2^\l^3^/sin(2\q)]^-1/4^
_refine_ls_extinction_method SHELXL
_refine_ls_goodness_of_fit_ref 1.066
_refine_ls_hydrogen_treatment constr
_refine_ls_matrix_type full
_refine_ls_number_parameters 159
_refine_ls_number_reflns 2843
_refine_ls_number_restraints 0
_refine_ls_restrained_S_all 1.066
_refine_ls_R_factor_all 0.0528
_refine_ls_R_factor_gt 0.0459
_refine_ls_shift/su_max 0.001
_refine_ls_shift/su_mean 0.000
_refine_ls_structure_factor_coef Fsqd
_refine_ls_weighting_details 'calc w=1/[\s^2^(Fo^2^)+(0.0656P)^2^+0.1329P] where P=(Fo^2^+2Fc^2^)/3'
_refine_ls_weighting_scheme calc
_refine_ls_wR_factor_gt 0.1139
_refine_ls_wR_factor_ref 0.1194
_reflns_number_gt 2415
_reflns_number_total 2843
_reflns_threshold_expression >2sigma(I)
_cod_data_source_file c4cc02264e2.cif
_cod_data_source_block cd213561
_cod_original_sg_symbol_H-M P2(1)/c
_cod_database_code 7113955

loop_
_symmetry_equiv_pos_as_xyz
'x, y, z'
'-x, y+1/2, -z+1/2'
'-x, -y, -z'
'x, -y-1/2, z-1/2'

loop_
_atom_site_label
_atom_site_type_symbol
_atom_site_fract_x
_atom_site_fract_y
_atom_site_fract_z
_atom_site_U_iso_or_equiv
_atom_site_adp_type
_atom_site_occupancy
_atom_site_symmetry_multiplicity
_atom_site_calc_flag
_atom_site_refinement_flags
S1 S 0.43222(6) 0.82689(5) 0.35129(3) 0.05473(19) Uani 1 1 d .
S2 S 0.07797(6) 0.90913(4) 0.41212(2) 0.05248(19) Uani 1 1 d .
O1 O 0.2101(2) 0.66414(12) 0.19286(8) 0.0670(4) Uani 1 1 d .
C1 C 0.2854(3) 0.85786(19) 0.16099(11) 0.0606(5) Uani 1 1 d .
H1A H 0.3756 0.8227 0.1321 0.091 Uiso 1 1 calc R
H1B H 0.3439 0.9168 0.1943 0.091 Uiso 1 1 calc R
H1C H 0.1892 0.8928 0.1265 0.091 Uiso 1 1 calc R
C2 C 0.2040(2) 0.76655(16) 0.20775(9) 0.0462(4) Uani 1 1 d .
C3 C 0.0969(2) 0.80807(14) 0.27200(9) 0.0409(4) Uani 1 1 d .
C4 C 0.1893(2) 0.84609(14) 0.33708(9) 0.0425(4) Uani 1 1 d .
C5 C -0.1129(2) 0.79619(15) 0.25686(10) 0.0470(4) Uani 1 1 d .
H5 H -0.1663 0.8498 0.2919 0.056 Uiso 1 1 calc R
C6 C -0.1816(2) 0.83475(14) 0.17616(10) 0.0443(4) Uani 1 1 d .
C7 C -0.2080(3) 0.75732(18) 0.11502(11) 0.0590(5) Uani 1 1 d .
H7 H -0.1882 0.6778 0.1235 0.071 Uiso 1 1 calc R
C8 C -0.2636(3) 0.7973(3) 0.04161(13) 0.0825(7) Uani 1 1 d .
H8 H -0.2802 0.7444 0.0012 0.099 Uiso 1 1 calc R
C9 C -0.2942(4) 0.9126(3) 0.02792(17) 0.0938(9) Uani 1 1 d .
H9 H -0.3300 0.9389 -0.0216 0.113 Uiso 1 1 calc R
C10 C -0.2719(4) 0.9901(2) 0.08780(18) 0.0902(8) Uani 1 1 d .
H10 H -0.2945 1.0692 0.0788 0.108 Uiso 1 1 calc R
C11 C -0.2161(3) 0.95177(17) 0.16135(13) 0.0637(5) Uani 1 1 d .
H11 H -0.2017 1.0054 0.2014 0.076 Uiso 1 1 calc R
C12 C -0.1725(3) 0.67268(19) 0.27667(14) 0.0692(6) Uani 1 1 d .
H12A H -0.3045 0.6658 0.2661 0.104 Uiso 1 1 calc R
H12B H -0.1364 0.6577 0.3300 0.104 Uiso 1 1 calc R
H12C H -0.1139 0.6170 0.2463 0.104 Uiso 1 1 calc R
C13 C 0.5157(3) 0.9689(2) 0.38114(16) 0.0804(7) Uani 1 1 d .
H13A H 0.4930 1.0227 0.3392 0.121 Uiso 1 1 calc R
H13B H 0.6463 0.9649 0.3970 0.121 Uiso 1 1 calc R
H13C H 0.4526 0.9951 0.4232 0.121 Uiso 1 1 calc R
C14 C 0.1711(3) 0.8233(2) 0.49351(11) 0.0692(6) Uani 1 1 d .
H14A H 0.1310 0.7437 0.4865 0.104 Uiso 1 1 calc R
H14B H 0.1279 0.8541 0.5392 0.104 Uiso 1 1 calc R
H14C H 0.3038 0.8264 0.4982 0.104 Uiso 1 1 calc R

loop_
_atom_site_aniso_label
_atom_site_aniso_U_11
_atom_site_aniso_U_22
_atom_site_aniso_U_33
_atom_site_aniso_U_23
_atom_site_aniso_U_13
_atom_site_aniso_U_12
S1 0.0401(3) 0.0751(4) 0.0478(3) -0.0045(2) -0.0005(2) 0.0111(2)
S2 0.0540(3) 0.0634(3) 0.0415(3) -0.00725(18) 0.0116(2) 0.0075(2)
O1 0.0814(11) 0.0630(9) 0.0586(9) -0.0081(6) 0.0166(8) 0.0185(7)
C1 0.0568(11) 0.0817(14) 0.0460(11) -0.0044(9) 0.0173(9) -0.0034(10)
C2 0.0398(9) 0.0615(11) 0.0370(8) -0.0038(7) 0.0026(7) 0.0110(8)
C3 0.0391(8) 0.0481(9) 0.0361(8) 0.0008(6) 0.0064(7) 0.0062(7)
C4 0.0404(9) 0.0508(9) 0.0371(8) 0.0014(6) 0.0080(7) 0.0067(7)
C5 0.0382(9) 0.0580(10) 0.0454(9) -0.0047(8) 0.0073(7) 0.0031(7)
C6 0.0318(8) 0.0488(9) 0.0510(10) -0.0035(7) -0.0012(7) 0.0008(6)
C7 0.0520(11) 0.0644(11) 0.0584(11) -0.0133(9) -0.0034(9) 0.0055(9)
C8 0.0649(14) 0.125(2) 0.0537(13) -0.0167(13) -0.0102(10) 0.0106(14)
C9 0.0698(16) 0.139(3) 0.0685(17) 0.0290(17) -0.0096(13) 0.0150(16)
C10 0.0755(16) 0.0786(16) 0.112(2) 0.0391(16) -0.0088(15) 0.0090(12)
C11 0.0549(11) 0.0508(11) 0.0831(15) -0.0011(9) -0.0030(10) 0.0001(9)
C12 0.0560(12) 0.0758(14) 0.0769(15) 0.0193(11) 0.0116(11) -0.0052(10)
C13 0.0519(12) 0.0896(17) 0.0991(18) -0.0054(13) 0.0058(12) -0.0156(11)
C14 0.0804(15) 0.0908(15) 0.0371(10) 0.0036(9) 0.0097(10) -0.0011(11)

loop_
_atom_type_symbol
_atom_type_description
_atom_type_scat_dispersion_real
_atom_type_scat_dispersion_imag
_atom_type_scat_source
C C 0.0033 0.0016 'International Tables Vol C Tables 4.2.6.8 and 6.1.1.4'
H H 0.0000 0.0000 'International Tables Vol C Tables 4.2.6.8 and 6.1.1.4'
O O 0.0106 0.0060 'International Tables Vol C Tables 4.2.6.8 and 6.1.1.4'
S S 0.1246 0.1234 'International Tables Vol C Tables 4.2.6.8 and 6.1.1.4'

loop_
_geom_angle_atom_site_label_1
_geom_angle_atom_site_label_2
_geom_angle_atom_site_label_3
_geom_angle
C4 S1 C13 103.23(10)
C4 S2 C14 101.84(9)
C2 C1 H1A 109.5
C2 C1 H1B 109.5
H1A C1 H1B 109.5
C2 C1 H1C 109.5
H1A C1 H1C 109.5
H1B C1 H1C 109.5
O1 C2 C1 122.46(16)
O1 C2 C3 120.07(16)
C1 C2 C3 117.27(15)
C4 C3 C2 119.23(15)
C4 C3 C5 125.30(14)
C2 C3 C5 115.39(14)
C3 C4 S1 118.72(12)
C3 C4 S2 122.76(13)
S1 C4 S2 118.45(9)
C6 C5 C3 110.87(13)
C6 C5 C12 114.20(16)
C3 C5 C12 110.22(15)
C6 C5 H5 107.1
C3 C5 H5 107.1
C12 C5 H5 107.1
C11 C6 C7 117.79(18)
C11 C6 C5 119.50(16)
C7 C6 C5 122.69(16)
C8 C7 C6 120.6(2)
C8 C7 H7 119.7
C6 C7 H7 119.7
C9 C8 C7 120.8(2)
C9 C8 H8 119.6
C7 C8 H8 119.6
C8 C9 C10 119.4(2)
C8 C9 H9 120.3
C10 C9 H9 120.3
C9 C10 C11 120.6(2)
C9 C10 H10 119.7
C11 C10 H10 119.7
C10 C11 C6 120.8(2)
C10 C11 H11 119.6
C6 C11 H11 119.6
C5 C12 H12A 109.5
C5 C12 H12B 109.5
H12A C12 H12B 109.5
C5 C12 H12C 109.5
H12A C12 H12C 109.5
H12B C12 H12C 109.5
S1 C13 H13A 109.5
S1 C13 H13B 109.5
H13A C13 H13B 109.5
S1 C13 H13C 109.5
H13A C13 H13C 109.5
H13B C13 H13C 109.5
S2 C14 H14A 109.5
S2 C14 H14B 109.5
H14A C14 H14B 109.5
S2 C14 H14C 109.5
H14A C14 H14C 109.5
H14B C14 H14C 109.5

loop_
_geom_bond_atom_site_label_1
_geom_bond_atom_site_label_2
_geom_bond_distance
S1 C4 1.7691(17)
S1 C13 1.792(2)
S2 C4 1.7747(16)
S2 C14 1.803(2)
O1 C2 1.203(2)
C1 C2 1.492(3)
C1 H1A 0.9600
C1 H1B 0.9600
C1 H1C 0.9600
C2 C3 1.517(2)
C3 C4 1.333(2)
C3 C5 1.524(2)
C5 C6 1.515(2)
C5 C12 1.530(3)
C5 H5 0.9800
C6 C11 1.382(3)
C6 C7 1.389(3)
C7 C8 1.385(3)
C7 H7 0.9300
C8 C9 1.355(4)
C8 H8 0.9300
C9 C10 1.371(4)
C9 H9 0.9300
C10 C11 1.381(3)
C10 H10 0.9300
C11 H11 0.9300
C12 H12A 0.9600
C12 H12B 0.9600
C12 H12C 0.9600
C13 H13A 0.9600
C13 H13B 0.9600
C13 H13C 0.9600
C14 H14A 0.9600
C14 H14B 0.9600
C14 H14C 0.9600

loop_
_geom_torsion_atom_site_label_1
_geom_torsion_atom_site_label_2
_geom_torsion_atom_site_label_3
_geom_torsion_atom_site_label_4
_geom_torsion
O1 C2 C3 C4 107.9(2)
C1 C2 C3 C4 -77.1(2)
O1 C2 C3 C5 -69.0(2)
C1 C2 C3 C5 105.94(18)
C2 C3 C4 S1 -9.1(2)
C5 C3 C4 S1 167.59(13)
C2 C3 C4 S2 173.94(12)
C5 C3 C4 S2 -9.4(2)
C13 S1 C4 C3 130.89(16)
C13 S1 C4 S2 -52.00(14)
C14 S2 C4 C3 127.40(16)
C14 S2 C4 S1 -49.59(13)
C4 C3 C5 C6 139.91(17)
C2 C3 C5 C6 -43.30(19)
C4 C3 C5 C12 -92.7(2)
C2 C3 C5 C12 84.13(19)
C3 C5 C6 C11 -85.0(2)
C12 C5 C6 C11 149.82(17)
C3 C5 C6 C7 93.58(19)
C12 C5 C6 C7 -31.6(2)
C11 C6 C7 C8 1.3(3)
C5 C6 C7 C8 -177.27(18)
C6 C7 C8 C9 -0.3(3)
C7 C8 C9 C10 -0.8(4)
C8 C9 C10 C11 1.0(4)
C9 C10 C11 C6 0.1(4)
C7 C6 C11 C10 -1.2(3)
C5 C6 C11 C10 177.45(19)
